data_7043865
loop_
_publ_author_name
'Koner, Abhishek'
'Serin, Spencer C.'
'Schnakenburg, Gregor'
'Patrick, Brian O.'
'Gates, Derek P.'
'Streubel, Rainer'

_publ_section_title
;
 Exploring the chemistry of backbone amino(chloro)phosphanyl-substituted
 imidazole-2-thiones
;
_journal_name_full 'Dalton Trans.'
_journal_paper_doi 10.1039/C7DT01859B
_journal_year 2017
_chemical_formula_moiety 'C26 H37 B N3 P S'
_chemical_formula_sum 'C26 H37 B N3 P S'
_chemical_formula_weight 465.42
_space_group_crystal_system monoclinic
_space_group_IT_number 14
_space_group_name_Hall '-P 2ybc'
_space_group_name_H-M_alt 'P 1 21/c 1'
_symmetry_space_group_name_Hall '-P 2ybc'
_symmetry_space_group_name_H-M 'P 1 21/c 1'
_atom_sites_solution_hydrogens geom
_atom_sites_solution_primary dual
_audit_creation_date 2017-05-02
_audit_creation_method
;
Olex2 1.2
(compiled 2017.03.28 svn.r3405 for OlexSys, GUI svn.r5335)
;
_audit_update_record
;
2017-06-30 deposited with the CCDC.
2017-07-18 downloaded from the CCDC.
;
_cell_angle_alpha 90
_cell_angle_beta 99.317(2)
_cell_angle_gamma 90
_cell_formula_units_Z 4
_cell_length_a 11.5713(10)
_cell_length_b 13.5389(12)
_cell_length_c 16.9115(15)
_cell_measurement_reflns_used 9777
_cell_measurement_temperature 90(2)
_cell_measurement_theta_max 30.086
_cell_measurement_theta_min 2.33
_cell_volume 2614.4(4)
_computing_cell_refinement 'SAINT v8.37A (Bruker, 2015)'
_computing_data_collection 'Bruker APEX2 (Bruker, 2013)'
_computing_data_reduction 'SAINT v8.37A (Bruker, 2015)'
_computing_molecular_graphics 'Olex2 (Dolomanov et al., 2009)'
_computing_publication_material 'Olex2 (Dolomanov et al., 2009)'
_computing_structure_refinement 'XL (Sheldrick, 2008)'
_computing_structure_solution 'XT (Sheldrick, 2015)'
_diffrn_ambient_temperature 90(2)
_diffrn_detector 'Bruker APEX2 area detector'
_diffrn_detector_area_resol_mean 7.9
_diffrn_detector_type 'CCD area detector'
_diffrn_measured_fraction_theta_full 1.000
_diffrn_measured_fraction_theta_max 0.998
_diffrn_measurement_device 'Bruker D8 Kappa diffractometer'
_diffrn_measurement_device_type 'Bruker APEX-II CCD'
_diffrn_measurement_method '\f and \w scans'
_diffrn_radiation_monochromator 'TRIUMPH curved-crystal'
_diffrn_radiation_probe x-ray
_diffrn_radiation_type MoK\a
_diffrn_radiation_wavelength 0.71073
_diffrn_reflns_av_R_equivalents 0.0470
_diffrn_reflns_av_unetI/netI 0.0318
_diffrn_reflns_Laue_measured_fraction_full 1.000
_diffrn_reflns_Laue_measured_fraction_max 0.998
_diffrn_reflns_limit_h_max 16
_diffrn_reflns_limit_h_min -12
_diffrn_reflns_limit_k_max 19
_diffrn_reflns_limit_k_min -19
_diffrn_reflns_limit_l_max 23
_diffrn_reflns_limit_l_min -23
_diffrn_reflns_number 57709
_diffrn_reflns_point_group_measured_fraction_full 1.000
_diffrn_reflns_point_group_measured_fraction_max 0.998
_diffrn_reflns_theta_full 25.242
_diffrn_reflns_theta_max 30.101
_diffrn_reflns_theta_min 1.783
_diffrn_source 'sealed X-ray tube'
_diffrn_standards_number 0
_exptl_absorpt_coefficient_mu 0.203
_exptl_absorpt_correction_T_max 0.978
_exptl_absorpt_correction_T_min 0.907
_exptl_absorpt_correction_type multi-scan
_exptl_absorpt_process_details
'SADABS-2016/2 (Bruker,2016/2) was used for absorption correction. wR2(int) was 0.0584 before and 0.0534 after correction. The Ratio of minimum to maximum transmission is 0.9273. The \l/2 correction factor is Not present.'
_exptl_crystal_colour colourless
_exptl_crystal_colour_primary colourless
_exptl_crystal_density_diffrn 1.182
_exptl_crystal_description prism
_exptl_crystal_F_000 1000
_exptl_crystal_size_max 0.28
_exptl_crystal_size_mid 0.12
_exptl_crystal_size_min 0.11
_refine_diff_density_max 0.430
_refine_diff_density_min -0.287
_refine_diff_density_rms 0.055
_refine_ls_extinction_method none
_refine_ls_goodness_of_fit_ref 1.020
_refine_ls_hydrogen_treatment constr
_refine_ls_matrix_type full
_refine_ls_number_parameters 296
_refine_ls_number_reflns 7687
_refine_ls_number_restraints 0
_refine_ls_restrained_S_all 1.020
_refine_ls_R_factor_all 0.0502
_refine_ls_R_factor_gt 0.0360
_refine_ls_shift/su_max 0.001
_refine_ls_shift/su_mean 0.000
_refine_ls_structure_factor_coef Fsqd
_refine_ls_weighting_details 'w=1/[\s^2^(Fo^2^)+(0.0399P)^2^+1.2771P] where P=(Fo^2^+2Fc^2^)/3'
_refine_ls_weighting_scheme calc
_refine_ls_wR_factor_gt 0.0857
_refine_ls_wR_factor_ref 0.0940
_reflns_Friedel_coverage 0.000
_reflns_number_gt 6158
_reflns_number_total 7687
_reflns_threshold_expression 'I > 2\s(I)'
_cod_data_source_file c7dt01859b2.cif
_cod_data_source_block 5
_cod_database_code 7043865
_shelx_shelxl_version_number 2016/6
_shelx_space_group_comment
;
The symmetry employed for this shelxl refinement is uniquely defined
by the following loop, which should always be used as a source of
symmetry information in preference to the above space-group names.
They are only intended as comments.
;
_shelx_estimated_absorpt_t_max 0.978
_shelx_estimated_absorpt_t_min 0.945
_olex2_refinement_description
;
1. Fixed Uiso
 At 1.2 times of:
  All C(H) groups, All C(H,H) groups
 At 1.5 times of:
  All B(H,H,H) groups, All C(H,H,H) groups
2.a Ternary CH refined with riding coordinates:
 C4(H4), C7(H7), C10(H10)
2.b Secondary CH2 refined with riding coordinates:
 C23(H23A,H23B), C25(H25A,H25B)
2.c Aromatic/amide H refined with riding coordinates:
 C3(H3), C12(H12), C13(H13), C14(H14), C15(H15), C18(H18), C19(H19), C20(H20),
 C21(H21)
2.d Idealised Me refined as rotating group:
 C5(H5A,H5B,H5C), C6(H6A,H6B,H6C), C8(H8A,H8B,H8C), C9(H9A,H9B,H9C), C24(H24A,
 H24B,H24C), C26(H26A,H26B,H26C), B1(H1A,H1B,H1C)
;
_olex2_submission_special_instructions 'No special instructions were received'

loop_
_space_group_symop_operation_xyz
'x, y, z'
'-x, y+1/2, -z+1/2'
'-x, -y, -z'
'x, -y-1/2, z-1/2'

loop_
_atom_site_label
_atom_site_type_symbol
_atom_site_fract_x
_atom_site_fract_y
_atom_site_fract_z
_atom_site_U_iso_or_equiv
_atom_site_adp_type
_atom_site_occupancy
_atom_site_site_symmetry_order
_atom_site_calc_flag
_atom_site_refinement_flags_posn
S1 S 0.04912(3) 0.69069(2) 0.05631(2) 0.01651(7) Uani 1 1 d .
P1 P 0.42101(2) 0.71240(2) 0.30951(2) 0.01135(7) Uani 1 1 d .
N1 N 0.23112(8) 0.71846(7) 0.18124(6) 0.01133(19) Uani 1 1 d .
N2 N 0.20490(8) 0.56538(7) 0.14222(6) 0.01181(19) Uani 1 1 d .
N3 N 0.34193(9) 0.72105(8) 0.38228(6) 0.0163(2) Uani 1 1 d .
C1 C 0.16203(9) 0.65925(9) 0.12778(7) 0.0119(2) Uani 1 1 d .
C2 C 0.32010(9) 0.66213(9) 0.22627(7) 0.0112(2) Uani 1 1 d .
C3 C 0.30210(9) 0.56717(9) 0.20136(7) 0.0123(2) Uani 1 1 d .
H3 H 0.348300 0.511784 0.221182 0.015 Uiso 1 1 calc R
C4 C 0.21523(10) 0.82613(9) 0.19186(7) 0.0140(2) Uani 1 1 d .
H4 H 0.276694 0.847093 0.237304 0.017 Uiso 1 1 calc R
C5 C 0.09741(11) 0.84981(11) 0.21667(9) 0.0233(3) Uani 1 1 d .
H5A H 0.034378 0.834927 0.172214 0.035 Uiso 1 1 calc GR
H5B H 0.094743 0.920004 0.230422 0.035 Uiso 1 1 calc GR
H5C H 0.087361 0.809743 0.263338 0.035 Uiso 1 1 calc GR
C6 C 0.23827(12) 0.88318(10) 0.11866(8) 0.0219(3) Uani 1 1 d .
H6A H 0.318704 0.870930 0.109905 0.033 Uiso 1 1 calc GR
H6B H 0.227609 0.953957 0.127265 0.033 Uiso 1 1 calc GR
H6C H 0.183344 0.861466 0.071580 0.033 Uiso 1 1 calc GR
C7 C 0.15219(10) 0.47636(9) 0.10027(7) 0.0139(2) Uani 1 1 d .
H7 H 0.071194 0.494013 0.073809 0.017 Uiso 1 1 calc R
C8 C 0.14189(12) 0.39430(10) 0.16004(8) 0.0205(3) Uani 1 1 d .
H8A H 0.220260 0.370553 0.182759 0.031 Uiso 1 1 calc GR
H8B H 0.096026 0.339732 0.132808 0.031 Uiso 1 1 calc GR
H8C H 0.102754 0.419678 0.203107 0.031 Uiso 1 1 calc GR
C9 C 0.22095(11) 0.44607(10) 0.03517(8) 0.0187(2) Uani 1 1 d .
H9A H 0.219968 0.500026 -0.003565 0.028 Uiso 1 1 calc GR
H9B H 0.185313 0.387080 0.007804 0.028 Uiso 1 1 calc GR
H9C H 0.302026 0.431536 0.059177 0.028 Uiso 1 1 calc GR
C10 C 0.52805(9) 0.60986(9) 0.33114(7) 0.0121(2) Uani 1 1 d .
H10 H 0.487777 0.544279 0.327311 0.015 Uiso 1 1 calc R
C11 C 0.61677(10) 0.61588(9) 0.27414(7) 0.0126(2) Uani 1 1 d .
C12 C 0.60074(10) 0.60575(9) 0.19155(8) 0.0161(2) Uani 1 1 d .
H12 H 0.525428 0.591569 0.162216 0.019 Uiso 1 1 calc R
C13 C 0.69689(11) 0.61671(10) 0.15223(8) 0.0205(3) Uani 1 1 d .
H13 H 0.686617 0.610543 0.095570 0.025 Uiso 1 1 calc R
C14 C 0.80783(11) 0.63658(10) 0.19482(9) 0.0214(3) Uani 1 1 d .
H14 H 0.872522 0.643352 0.167077 0.026 Uiso 1 1 calc R
C15 C 0.82442(10) 0.64655(10) 0.27770(8) 0.0188(3) Uani 1 1 d .
H15 H 0.900084 0.659830 0.306886 0.023 Uiso 1 1 calc R
C16 C 0.72834(10) 0.63676(9) 0.31738(8) 0.0139(2) Uani 1 1 d .
C17 C 0.72054(10) 0.64149(9) 0.40284(8) 0.0142(2) Uani 1 1 d .
C18 C 0.80692(11) 0.65654(9) 0.46915(8) 0.0185(3) Uani 1 1 d .
H18 H 0.885793 0.668119 0.462602 0.022 Uiso 1 1 calc R
C19 C 0.77585(11) 0.65434(10) 0.54510(8) 0.0212(3) Uani 1 1 d .
H19 H 0.833794 0.665836 0.590770 0.025 Uiso 1 1 calc R
C20 C 0.66062(11) 0.63547(10) 0.55513(8) 0.0199(3) Uani 1 1 d .
H20 H 0.640884 0.633551 0.607492 0.024 Uiso 1 1 calc R
C21 C 0.57412(11) 0.61937(9) 0.48865(8) 0.0168(2) Uani 1 1 d .
H21 H 0.495800 0.605683 0.495434 0.020 Uiso 1 1 calc R
C22 C 0.60403(10) 0.62363(9) 0.41270(7) 0.0133(2) Uani 1 1 d .
C23 C 0.27944(11) 0.63428(11) 0.40637(8) 0.0208(3) Uani 1 1 d .
H23A H 0.292851 0.630315 0.465606 0.025 Uiso 1 1 calc R
H23B H 0.313346 0.574134 0.385952 0.025 Uiso 1 1 calc R
C24 C 0.14787(11) 0.63490(12) 0.37652(9) 0.0260(3) Uani 1 1 d .
H24A H 0.133393 0.635346 0.317796 0.039 Uiso 1 1 calc GR
H24B H 0.113145 0.693982 0.396573 0.039 Uiso 1 1 calc GR
H24C H 0.112487 0.575782 0.395988 0.039 Uiso 1 1 calc GR
C25 C 0.32681(11) 0.81471(11) 0.42420(8) 0.0225(3) Uani 1 1 d .
H25A H 0.246976 0.816411 0.438149 0.027 Uiso 1 1 calc R
H25B H 0.333396 0.870306 0.387164 0.027 Uiso 1 1 calc R
C26 C 0.41516(13) 0.82976(12) 0.50005(9) 0.0288(3) Uani 1 1 d .
H26A H 0.494495 0.829765 0.486733 0.043 Uiso 1 1 calc GR
H26B H 0.407799 0.776113 0.537820 0.043 Uiso 1 1 calc GR
H26C H 0.400186 0.893114 0.524534 0.043 Uiso 1 1 calc GR
B1 B 0.50333(12) 0.83146(11) 0.28996(10) 0.0196(3) Uani 1 1 d .
H1A H 0.452423 0.888680 0.293159 0.029 Uiso 1 1 calc GR
H1B H 0.525452 0.828424 0.236470 0.029 Uiso 1 1 calc GR
H1C H 0.573964 0.837799 0.330306 0.029 Uiso 1 1 calc GR

loop_
_atom_site_aniso_label
_atom_site_aniso_U_11
_atom_site_aniso_U_22
_atom_site_aniso_U_33
_atom_site_aniso_U_23
_atom_site_aniso_U_13
_atom_site_aniso_U_12
S1 0.01345(13) 0.01747(15) 0.01650(15) 0.00031(11) -0.00391(10) 0.00184(10)
P1 0.00889(12) 0.01204(14) 0.01260(14) -0.00281(11) 0.00013(10) -0.00005(10)
N1 0.0109(4) 0.0107(5) 0.0122(5) -0.0012(4) 0.0011(3) 0.0012(3)
N2 0.0100(4) 0.0109(4) 0.0137(5) -0.0015(4) -0.0004(3) -0.0003(3)
N3 0.0130(4) 0.0211(5) 0.0152(5) -0.0057(4) 0.0029(4) 0.0009(4)
C1 0.0105(5) 0.0131(5) 0.0123(5) -0.0017(4) 0.0021(4) -0.0001(4)
C2 0.0097(4) 0.0119(5) 0.0119(5) -0.0003(4) 0.0012(4) 0.0003(4)
C3 0.0104(5) 0.0128(5) 0.0129(5) -0.0006(4) -0.0006(4) 0.0008(4)
C4 0.0158(5) 0.0104(5) 0.0154(6) -0.0022(4) 0.0013(4) 0.0022(4)
C5 0.0208(6) 0.0205(7) 0.0295(7) -0.0053(6) 0.0070(5) 0.0064(5)
C6 0.0300(7) 0.0146(6) 0.0211(7) 0.0016(5) 0.0043(5) -0.0024(5)
C7 0.0116(5) 0.0124(5) 0.0166(6) -0.0037(4) -0.0005(4) -0.0021(4)
C8 0.0230(6) 0.0167(6) 0.0228(7) -0.0014(5) 0.0063(5) -0.0070(5)
C9 0.0217(6) 0.0181(6) 0.0166(6) -0.0053(5) 0.0043(5) -0.0055(5)
C10 0.0108(5) 0.0121(5) 0.0127(5) -0.0013(4) 0.0000(4) -0.0004(4)
C11 0.0116(5) 0.0105(5) 0.0160(6) -0.0010(4) 0.0029(4) 0.0018(4)
C12 0.0151(5) 0.0158(6) 0.0175(6) -0.0009(5) 0.0029(4) 0.0017(4)
C13 0.0229(6) 0.0197(6) 0.0204(6) 0.0001(5) 0.0078(5) 0.0033(5)
C14 0.0177(6) 0.0192(6) 0.0301(7) 0.0021(5) 0.0119(5) 0.0018(5)
C15 0.0125(5) 0.0158(6) 0.0286(7) -0.0006(5) 0.0049(5) 0.0005(4)
C16 0.0115(5) 0.0096(5) 0.0201(6) -0.0008(4) 0.0013(4) 0.0015(4)
C17 0.0124(5) 0.0107(5) 0.0183(6) -0.0022(4) -0.0007(4) 0.0011(4)
C18 0.0134(5) 0.0147(6) 0.0251(7) -0.0026(5) -0.0039(5) -0.0006(4)
C19 0.0203(6) 0.0192(6) 0.0205(6) -0.0030(5) -0.0077(5) 0.0019(5)
C20 0.0230(6) 0.0208(6) 0.0144(6) -0.0009(5) -0.0015(5) 0.0029(5)
C21 0.0158(5) 0.0177(6) 0.0163(6) 0.0002(5) 0.0001(4) 0.0010(4)
C22 0.0118(5) 0.0119(5) 0.0151(6) -0.0012(4) -0.0009(4) 0.0015(4)
C23 0.0155(5) 0.0319(7) 0.0153(6) 0.0014(5) 0.0033(5) -0.0016(5)
C24 0.0143(6) 0.0384(9) 0.0254(7) -0.0003(6) 0.0035(5) -0.0032(5)
C25 0.0186(6) 0.0285(7) 0.0194(6) -0.0110(5) -0.0002(5) 0.0083(5)
C26 0.0274(7) 0.0305(8) 0.0251(7) -0.0140(6) -0.0060(6) 0.0074(6)
B1 0.0151(6) 0.0126(6) 0.0302(8) -0.0017(6) 0.0015(5) -0.0020(5)

loop_
_atom_type_symbol
_atom_type_description
_atom_type_scat_dispersion_real
_atom_type_scat_dispersion_imag
_atom_type_scat_source
C C 0.0033 0.0016 'International Tables Vol C Tables 4.2.6.8 and 6.1.1.4'
H H 0.0000 0.0000 'International Tables Vol C Tables 4.2.6.8 and 6.1.1.4'
B B 0.0013 0.0007 'International Tables Vol C Tables 4.2.6.8 and 6.1.1.4'
N N 0.0061 0.0033 'International Tables Vol C Tables 4.2.6.8 and 6.1.1.4'
P P 0.1023 0.0942 'International Tables Vol C Tables 4.2.6.8 and 6.1.1.4'
S S 0.1246 0.1234 'International Tables Vol C Tables 4.2.6.8 and 6.1.1.4'

loop_
_geom_angle_atom_site_label_1
_geom_angle_atom_site_label_2
_geom_angle_atom_site_label_3
_geom_angle
N3 P1 C2 103.92(5)
N3 P1 C10 109.78(5)
N3 P1 B1 114.65(6)
C2 P1 C10 101.41(5)
C2 P1 B1 117.10(6)
C10 P1 B1 109.06(6)
C1 N1 C2 109.87(10)
C1 N1 C4 125.88(9)
C2 N1 C4 124.25(9)
C1 N2 C3 109.99(9)
C1 N2 C7 124.08(9)
C3 N2 C7 125.93(10)
C23 N3 P1 120.40(9)
C23 N3 C25 116.81(11)
C25 N3 P1 122.76(9)
N1 C1 S1 129.02(9)
N1 C1 N2 105.65(9)
N2 C1 S1 125.31(9)
N1 C2 P1 122.83(8)
C3 C2 P1 130.11(9)
C3 C2 N1 106.49(10)
N2 C3 H3 126.0
C2 C3 N2 107.92(10)
C2 C3 H3 126.0
N1 C4 H4 106.6
N1 C4 C5 111.96(10)
N1 C4 C6 111.07(10)
C5 C4 H4 106.6
C6 C4 H4 106.6
C6 C4 C5 113.59(11)
C4 C5 H5A 109.5
C4 C5 H5B 109.5
C4 C5 H5C 109.5
H5A C5 H5B 109.5
H5A C5 H5C 109.5
H5B C5 H5C 109.5
C4 C6 H6A 109.5
C4 C6 H6B 109.5
C4 C6 H6C 109.5
H6A C6 H6B 109.5
H6A C6 H6C 109.5
H6B C6 H6C 109.5
N2 C7 H7 107.7
N2 C7 C8 110.33(10)
N2 C7 C9 110.16(10)
C8 C7 H7 107.7
C9 C7 H7 107.7
C9 C7 C8 113.10(11)
C7 C8 H8A 109.5
C7 C8 H8B 109.5
C7 C8 H8C 109.5
H8A C8 H8B 109.5
H8A C8 H8C 109.5
H8B C8 H8C 109.5
C7 C9 H9A 109.5
C7 C9 H9B 109.5
C7 C9 H9C 109.5
H9A C9 H9B 109.5
H9A C9 H9C 109.5
H9B C9 H9C 109.5
P1 C10 H10 111.2
C11 C10 P1 109.42(8)
C11 C10 H10 111.2
C11 C10 C22 102.58(9)
C22 C10 P1 110.85(8)
C22 C10 H10 111.2
C12 C11 C10 129.79(10)
C12 C11 C16 120.40(11)
C16 C11 C10 109.80(10)
C11 C12 H12 120.5
C11 C12 C13 118.92(11)
C13 C12 H12 120.5
C12 C13 H13 119.5
C14 C13 C12 120.94(13)
C14 C13 H13 119.5
C13 C14 H14 119.8
C15 C14 C13 120.35(12)
C15 C14 H14 119.8
C14 C15 H15 120.5
C14 C15 C16 119.02(12)
C16 C15 H15 120.5
C11 C16 C17 108.91(10)
C15 C16 C11 120.36(12)
C15 C16 C17 130.70(11)
C18 C17 C16 130.62(11)
C18 C17 C22 120.48(12)
C22 C17 C16 108.85(10)
C17 C18 H18 120.6
C19 C18 C17 118.85(12)
C19 C18 H18 120.6
C18 C19 H19 119.6
C18 C19 C20 120.80(12)
C20 C19 H19 119.6
C19 C20 H20 119.8
C19 C20 C21 120.37(13)
C21 C20 H20 119.8
C20 C21 H21 120.5
C22 C21 C20 119.10(12)
C22 C21 H21 120.5
C17 C22 C10 109.75(11)
C21 C22 C10 129.87(10)
C21 C22 C17 120.38(11)
N3 C23 H23A 108.7
N3 C23 H23B 108.7
N3 C23 C24 114.40(11)
H23A C23 H23B 107.6
C24 C23 H23A 108.7
C24 C23 H23B 108.7
C23 C24 H24A 109.5
C23 C24 H24B 109.5
C23 C24 H24C 109.5
H24A C24 H24B 109.5
H24A C24 H24C 109.5
H24B C24 H24C 109.5
N3 C25 H25A 108.8
N3 C25 H25B 108.8
N3 C25 C26 113.87(11)
H25A C25 H25B 107.7
C26 C25 H25A 108.8
C26 C25 H25B 108.8
C25 C26 H26A 109.5
C25 C26 H26B 109.5
C25 C26 H26C 109.5
H26A C26 H26B 109.5
H26A C26 H26C 109.5
H26B C26 H26C 109.5
P1 B1 H1A 109.5
P1 B1 H1B 109.5
P1 B1 H1C 109.5
H1A B1 H1B 109.5
H1A B1 H1C 109.5
H1B B1 H1C 109.5

loop_
_geom_bond_atom_site_label_1
_geom_bond_atom_site_label_2
_geom_bond_distance
S1 C1 1.6845(12)
P1 N3 1.6524(11)
P1 C2 1.8099(12)
P1 C10 1.8571(12)
P1 B1 1.9279(15)
N1 C1 1.3657(14)
N1 C2 1.4028(14)
N1 C4 1.4838(15)
N2 C1 1.3717(15)
N2 C3 1.3789(14)
N2 C7 1.4792(15)
N3 C23 1.4711(17)
N3 C25 1.4769(17)
C2 C3 1.3584(16)
C3 H3 0.9500
C4 H4 1.0000
C4 C5 1.5241(17)
C4 C6 1.5188(18)
C5 H5A 0.9800
C5 H5B 0.9800
C5 H5C 0.9800
C6 H6A 0.9800
C6 H6B 0.9800
C6 H6C 0.9800
C7 H7 1.0000
C7 C8 1.5196(18)
C7 C9 1.5156(18)
C8 H8A 0.9800
C8 H8B 0.9800
C8 H8C 0.9800
C9 H9A 0.9800
C9 H9B 0.9800
C9 H9C 0.9800
C10 H10 1.0000
C10 C11 1.5198(16)
C10 C22 1.5224(16)
C11 C12 1.3857(17)
C11 C16 1.4056(16)
C12 H12 0.9500
C12 C13 1.3933(17)
C13 H13 0.9500
C13 C14 1.3927(19)
C14 H14 0.9500
C14 C15 1.390(2)
C15 H15 0.9500
C15 C16 1.3948(17)
C16 C17 1.4640(18)
C17 C18 1.3911(16)
C17 C22 1.4058(16)
C18 H18 0.9500
C18 C19 1.389(2)
C19 H19 0.9500
C19 C20 1.3947(19)
C20 H20 0.9500
C20 C21 1.3960(17)
C21 H21 0.9500
C21 C22 1.3845(18)
C23 H23A 0.9900
C23 H23B 0.9900
C23 C24 1.5245(17)
C24 H24A 0.9800
C24 H24B 0.9800
C24 H24C 0.9800
C25 H25A 0.9900
C25 H25B 0.9900
C25 C26 1.5191(18)
C26 H26A 0.9800
C26 H26B 0.9800
C26 H26C 0.9800
B1 H1A 0.9800
B1 H1B 0.9800
B1 H1C 0.9800
